data_4342147
loop_
_publ_author_name
'Maheswari, K.'
'Rao, A. Ramakrishna'
'Reddy, N. Dastagiri'

_publ_section_title
;
 Insertion of benzonitrile into Al-N and ga-N bonds: formation of fused
 carbatriaza-gallanes/alanes and their subsequent synthesis from amidines
 and trimethyl-gallium/aluminum.
;
_journal_issue 4
_journal_name_full 'Inorganic chemistry'
_journal_page_first 2000
_journal_page_last 2008
_journal_paper_doi 10.1021/ic5029096
_journal_volume 54
_journal_year 2015
_chemical_formula_moiety 'C48 H64 Ga4 N8'
_chemical_formula_sum 'C48 H64 Ga4 N8'
_chemical_formula_weight 1031.95
_chemical_name_systematic
;
 ? 
;
_space_group_crystal_system monoclinic
_space_group_IT_number 15
_space_group_name_Hall '-I 2ya'
_space_group_name_H-M_alt 'I 1 2/a 1'
_symmetry_space_group_name_Hall '-I 2ya'
_symmetry_space_group_name_H-M 'I 1 2/a 1'
_atom_sites_solution_hydrogens geom
_atom_sites_solution_primary direct
_atom_sites_solution_secondary difmap
_audit_creation_date 2014-10-17
_audit_creation_method
;
  Olex2 1.2
  (compiled Oct 26 2012 17:06:22, GUI svn.r4371)
;
_cell_angle_alpha 90.00
_cell_angle_beta 117.671(4)
_cell_angle_gamma 90.00
_cell_formula_units_Z 4
_cell_length_a 23.0044(6)
_cell_length_b 11.38343(19)
_cell_length_c 23.2147(8)
_cell_measurement_reflns_used 11421
_cell_measurement_temperature 149.8(8)
_cell_measurement_theta_max 29.1438
_cell_measurement_theta_min 3.7176
_cell_volume 5383.9(3)
_computing_cell_refinement
;
CrysAlisPro, Agilent Technologies,
Version 1.171.36.21 (release 14-08-2012 CrysAlis171 .NET)
(compiled Sep 14 2012,17:21:16)
;
_computing_data_collection
;
CrysAlisPro, Agilent Technologies,
Version 1.171.36.21 (release 14-08-2012 CrysAlis171 .NET)
(compiled Sep 14 2012,17:21:16)
;
_computing_data_reduction
;
CrysAlisPro, Agilent Technologies,
Version 1.171.36.21 (release 14-08-2012 CrysAlis171 .NET)
(compiled Sep 14 2012,17:21:16)
;
_computing_molecular_graphics
;
O. V. Dolomanov, L. J. Bourhis, R. J. Gildea, J. A. K. Howard and H. Puschmann,
OLEX2: a complete structure solution, refinement and analysis program.
J. Appl. Cryst. (2009). 42, 339-341.
;
_computing_publication_material
;
O. V. Dolomanov, L. J. Bourhis, R. J. Gildea, J. A. K. Howard and H. Puschmann,
OLEX2: a complete structure solution, refinement and analysis program.
J. Appl. Cryst. (2009). 42, 339-341.
;
_computing_structure_refinement
;
olex2.refine (L.J. Bourhis, O.V. Dolomanov, R.J. Gildea, J.A.K. Howard,
H. Puschmann, in preparation, 2011)
;
_computing_structure_solution
;
SHELXS, G.M. Sheldrick, Acta Cryst.
(2008). A64, 112-122
;
_diffrn_ambient_temperature 149.8(8)
_diffrn_detector_area_resol_mean 15.9821
_diffrn_measured_fraction_theta_full 0.9941
_diffrn_measured_fraction_theta_max 0.9414
_diffrn_measurement_details
;
  1 omega  -25.00   25.00   1.0000   35.0000
omega____ theta____ kappa____ phi______ frames
    -      -17.3397  -99.0000    0.0000 50

  2 omega  -25.00   25.00   1.0000   35.0000
omega____ theta____ kappa____ phi______ frames
    -      -17.3397  -99.0000 -180.0000 50

  3 omega  -42.00   48.00   1.0000   35.0000
omega____ theta____ kappa____ phi______ frames
    -      -17.3397   37.0000  150.0000 90

  4 omega  -84.00   48.00   1.0000   35.0000
omega____ theta____ kappa____ phi______ frames
    -      -17.3397    0.0000  -60.0000 132

  5 omega   -2.00   88.00   1.0000   35.0000
omega____ theta____ kappa____ phi______ frames
    -       19.1366   57.0000  -30.0000 90

  6 omega  -39.00   51.00   1.0000   35.0000
omega____ theta____ kappa____ phi______ frames
    -      -17.3397   57.0000    0.0000 90

  7 omega  -86.00  -18.00   1.0000   35.0000
omega____ theta____ kappa____ phi______ frames
    -      -17.3397  -57.0000 -150.0000 68

  8 omega   -2.00   88.00   1.0000   35.0000
omega____ theta____ kappa____ phi______ frames
    -       19.1366   57.0000  150.0000 90
;
_diffrn_measurement_device_type 'Xcalibur, Eos'
_diffrn_measurement_method '\w scans'
_diffrn_orient_matrix_UB_11 -0.0070177000
_diffrn_orient_matrix_UB_12 0.0306822000
_diffrn_orient_matrix_UB_13 -0.0290846000
_diffrn_orient_matrix_UB_21 0.0288667000
_diffrn_orient_matrix_UB_22 0.0340611000
_diffrn_orient_matrix_UB_23 0.0169728000
_diffrn_orient_matrix_UB_31 0.0181786000
_diffrn_orient_matrix_UB_32 -0.0422132000
_diffrn_orient_matrix_UB_33 -0.0074693000
_diffrn_radiation_monochromator graphite
_diffrn_radiation_type 'Mo K\a'
_diffrn_radiation_wavelength 0.7107
_diffrn_reflns_av_R_equivalents 0.0354
_diffrn_reflns_av_unetI/netI 0.0277
_diffrn_reflns_limit_h_max 30
_diffrn_reflns_limit_h_min -31
_diffrn_reflns_limit_k_max 15
_diffrn_reflns_limit_k_min -15
_diffrn_reflns_limit_l_max 31
_diffrn_reflns_limit_l_min -29
_diffrn_reflns_number 33931
_diffrn_reflns_theta_full 25.00
_diffrn_reflns_theta_max 29.21
_diffrn_reflns_theta_min 3.73
_diffrn_source 'Enhance (Mo) X-ray Source'
_exptl_absorpt_coefficient_mu 2.017
_exptl_absorpt_correction_T_max 1.00000
_exptl_absorpt_correction_T_min 0.64845
_exptl_absorpt_correction_type multi-scan
_exptl_absorpt_process_details
;
CrysAlisPro, Agilent Technologies,
Version 1.171.36.21 (release 14-08-2012 CrysAlis171 .NET)
(compiled Sep 14 2012,17:21:16)
Empirical absorption correction using spherical harmonics,
 implemented in SCALE3 ABSPACK scaling algorithm.
;
_exptl_crystal_colour colourless
_exptl_crystal_colour_primary colourless
_exptl_crystal_density_diffrn 1.273
_exptl_crystal_density_method 'not measured'
_exptl_crystal_description
;
;
_exptl_crystal_F_000 2128
_exptl_crystal_size_max 0.42
_exptl_crystal_size_mid 0.35
_exptl_crystal_size_min 0.28
_refine_diff_density_max 0.943
_refine_diff_density_min -0.367
_refine_diff_density_rms 0.070
_refine_ls_extinction_method none
_refine_ls_goodness_of_fit_ref 1.085
_refine_ls_hydrogen_treatment mixed
_refine_ls_matrix_type full
_refine_ls_number_parameters 281
_refine_ls_number_reflns 6636
_refine_ls_number_restraints 0
_refine_ls_restrained_S_all 1.085
_refine_ls_R_factor_all 0.0461
_refine_ls_R_factor_gt 0.0314
_refine_ls_shift/su_max 0.002
_refine_ls_shift/su_mean 0.000
_refine_ls_structure_factor_coef Fsqd
_refine_ls_weighting_details 'calc w=1/[\s^2^(Fo^2^)+(0.0259P)^2^+10.4191P] where P=(Fo^2^+2Fc^2^)/3'
_refine_ls_weighting_scheme calc
_refine_ls_wR_factor_gt 0.0682
_refine_ls_wR_factor_ref 0.0747
_reflns_number_gt 5456
_reflns_number_total 6636
_reflns_threshold_expression >2sigma(I)
_cod_data_source_file ic5029096_si_002.cif
_cod_data_source_block compound_15
_cod_depositor_comments 'Adding full bibliography for 4342142--4342150.cif.'
_cod_original_cell_volume 5383.9(2)
_cod_database_code 4342147
_chemical_oxdiff_formula 'C12 H14 N2 Ga2'
_chemical_oxdiff_usercomment 'AT 150k'
_reflns_odcompleteness_completeness 99.41
_reflns_odcompleteness_iscentric 1
_reflns_odcompleteness_theta 26.32
_olex2_refinement_description
;
1. Fixed Uiso
 At 1.2 times of:
  H22 of C22, H10 of C10, H20 of C20, H24 of C24, H21 of C21, H14 of C14, H23
  of C23, H11 of C11, H12 of C12, H13 of C13
 At 1.5 times of:
  {H3a,H3b,H3c} of C3, H7 of C7, {H18a,H18b,H18c} of C18, {H8a,H8b,H8c} of C8,
   {H17a,H17b,H17c} of C17, {H16a,H16b,H16c} of C16, {H6a,H6b,H6c} of C6, {H1a,
  H1b,H1c} of C1
2.a Aromatic/amide H refined with riding coordinates:
 C20(H20), C10(H10), C22(H22), C21(H21), C24(H24), C14(H14), C23(H23),
 C11(H11), C12(H12), C13(H13)
2.b Idealised Me refined as rotating group:
 C18(H18a,H18b,H18c), C17(H17a,H17b,H17c), C8(H8a,H8b,H8c), C3(H3a,H3b,H3c),
 C16(H16a,H16b,H16c), C6(H6a,H6b,H6c), C1(H1a,H1b,H1c)
;

loop_
_space_group_symop_id
_space_group_symop_operation_xyz
1 'x, y, z'
2 '-x+1/2, y, -z'
3 'x+1/2, y+1/2, z+1/2'
4 '-x+1, y+1/2, -z+1/2'
5 '-x, -y, -z'
6 'x-1/2, -y, z'
7 '-x+1/2, -y+1/2, -z+1/2'
8 'x, -y+1/2, z+1/2'

loop_
_atom_site_label
_atom_site_type_symbol
_atom_site_fract_x
_atom_site_fract_y
_atom_site_fract_z
_atom_site_U_iso_or_equiv
_atom_site_adp_type
_atom_site_occupancy
_atom_site_symmetry_multiplicity
_atom_site_calc_flag
_atom_site_refinement_flags
Ga1 Ga 0.654541(11) 0.585747(19) 0.410097(11) 0.01901(6) Uani 1 1 d .
Ga2 Ga 0.694871(11) 0.725538(19) 0.559702(11) 0.01982(7) Uani 1 1 d .
N1 N 0.65241(8) 0.70906(15) 0.46910(8) 0.0212(4) Uani 1 1 d .
N2 N 0.59887(9) 0.72369(16) 0.36178(9) 0.0240(4) Uani 1 1 d .
N4 N 0.67193(9) 0.58272(16) 0.59619(9) 0.0230(4) Uani 1 1 d .
N3 N 0.73579(8) 0.60375(15) 0.41067(9) 0.0217(4) Uani 1 1 d .
C20 C 0.79154(11) 0.3912(2) 0.69670(12) 0.0318(5) Uani 1 1 d .
H20 H 0.8053 0.4543 0.7269 0.038 Uiso 1 1 calc R
C5 C 0.55464(11) 0.7589(2) 0.29454(11) 0.0303(5) Uani 1 1 d .
C9 C 0.59317(12) 0.8954(2) 0.42717(11) 0.0291(5) Uani 1 1 d .
C10 C 0.63467(14) 0.9902(2) 0.43530(14) 0.0409(6) Uani 1 1 d .
H10 H 0.6757 0.9769 0.4359 0.049 Uiso 1 1 calc R
C2 C 0.61364(10) 0.77497(19) 0.41841(11) 0.0221(4) Uani 1 1 d .
C22 C 0.79329(14) 0.1855(2) 0.67482(16) 0.0473(7) Uani 1 1 d .
H22 H 0.8075 0.1079 0.6898 0.057 Uiso 1 1 calc R
C19 C 0.75075(10) 0.41231(19) 0.63129(11) 0.0242(4) Uani 1 1 d .
C7 C 0.57399(18) 0.6827(3) 0.25158(14) 0.0536(8) Uani 1 1 d .
H7 H 0.5682(19) 0.612(4) 0.256(2) 0.080 Uiso 1 1 d .
C21 C 0.81234(13) 0.2770(3) 0.71813(14) 0.0421(7) Uani 1 1 d .
H21 H 0.8399 0.2626 0.7631 0.051 Uiso 1 1 calc R
C24 C 0.73265(13) 0.3187(2) 0.58800(13) 0.0383(6) Uani 1 1 d .
H24 H 0.7055 0.3322 0.5429 0.046 Uiso 1 1 calc R
C18 C 0.58542(17) 0.4315(3) 0.5700(2) 0.0712(11) Uani 1 1 d .
H18A H 0.5725 0.4476 0.5242 0.107 Uiso 1 1 calc R
H18B H 0.5463 0.4139 0.5750 0.107 Uiso 1 1 calc R
H18C H 0.6153 0.3640 0.5846 0.107 Uiso 1 1 calc R
C4 C 0.72845(10) 0.53368(18) 0.60625(10) 0.0204(4) Uani 1 1 d .
C15 C 0.62013(11) 0.5390(2) 0.61099(12) 0.0310(5) Uani 1 1 d .
C17 C 0.64683(16) 0.5116(3) 0.68270(16) 0.0610(10) Uani 1 1 d .
H17A H 0.6769 0.4445 0.6941 0.092 Uiso 1 1 calc R
H17B H 0.6104 0.4923 0.6919 0.092 Uiso 1 1 calc R
H17C H 0.6704 0.5801 0.7085 0.092 Uiso 1 1 calc R
C14 C 0.53406(15) 0.9159(3) 0.42753(16) 0.0496(7) Uani 1 1 d .
H14 H 0.5052 0.8527 0.4226 0.059 Uiso 1 1 calc R
C8 C 0.56175(16) 0.8879(3) 0.28077(14) 0.0506(8) Uani 1 1 d .
H8A H 0.5456 0.9378 0.3047 0.076 Uiso 1 1 calc R
H8B H 0.5361 0.9031 0.2340 0.076 Uiso 1 1 calc R
H8C H 0.6081 0.9056 0.2948 0.076 Uiso 1 1 calc R
C3 C 0.70663(15) 0.8752(2) 0.60530(14) 0.0421(6) Uani 1 1 d .
H3A H 0.7405 0.9214 0.6013 0.063 Uiso 1 1 calc R
H3B H 0.7201 0.8602 0.6514 0.063 Uiso 1 1 calc R
H3C H 0.6652 0.9188 0.5860 0.063 Uiso 1 1 calc R
C16 C 0.57108(13) 0.6400(3) 0.59334(16) 0.0467(7) Uani 1 1 d .
H16A H 0.5931 0.7092 0.6195 0.070 Uiso 1 1 calc R
H16B H 0.5349 0.6167 0.6021 0.070 Uiso 1 1 calc R
H16C H 0.5537 0.6588 0.5471 0.070 Uiso 1 1 calc R
C23 C 0.75389(16) 0.2060(2) 0.61013(16) 0.0502(8) Uani 1 1 d .
H23 H 0.7410 0.1425 0.5802 0.060 Uiso 1 1 calc R
C6 C 0.48353(13) 0.7328(3) 0.27884(15) 0.0583(9) Uani 1 1 d .
H6A H 0.4801 0.6516 0.2909 0.087 Uiso 1 1 calc R
H6B H 0.4549 0.7438 0.2322 0.087 Uiso 1 1 calc R
H6C H 0.4700 0.7865 0.3034 0.087 Uiso 1 1 calc R
C11 C 0.61705(18) 1.1033(3) 0.44248(16) 0.0560(8) Uani 1 1 d .
H11 H 0.6458 1.1669 0.4476 0.067 Uiso 1 1 calc R
C12 C 0.5585(2) 1.1235(3) 0.44219(18) 0.0655(10) Uani 1 1 d .
H12 H 0.5463 1.2013 0.4468 0.079 Uiso 1 1 calc R
C13 C 0.51724(19) 1.0317(3) 0.43521(19) 0.0673(11) Uani 1 1 d .
H13 H 0.4768 1.0463 0.4356 0.081 Uiso 1 1 calc R
C1 C 0.61072(12) 0.4342(2) 0.39980(13) 0.0327(5) Uani 1 1 d .
H1A H 0.6320 0.3904 0.4408 0.049 Uiso 1 1 calc R
H1B H 0.6137 0.3892 0.3653 0.049 Uiso 1 1 calc R
H1C H 0.5645 0.4472 0.3882 0.049 Uiso 1 1 calc R

loop_
_atom_site_aniso_label
_atom_site_aniso_U_11
_atom_site_aniso_U_22
_atom_site_aniso_U_33
_atom_site_aniso_U_23
_atom_site_aniso_U_13
_atom_site_aniso_U_12
Ga1 0.01893(11) 0.01602(11) 0.01944(12) -0.00049(9) 0.00669(9) -0.00044(8)
Ga2 0.02517(12) 0.01449(11) 0.01945(12) 0.00126(9) 0.01006(9) 0.00277(8)
N1 0.0250(9) 0.0179(8) 0.0203(9) 0.0029(7) 0.0103(7) 0.0057(7)
N2 0.0239(9) 0.0244(9) 0.0189(9) 0.0050(7) 0.0058(7) 0.0048(7)
N4 0.0244(9) 0.0223(9) 0.0254(9) 0.0067(7) 0.0141(8) 0.0034(7)
N3 0.0207(8) 0.0186(8) 0.0241(9) -0.0055(7) 0.0090(7) -0.0023(7)
C20 0.0297(12) 0.0344(13) 0.0293(12) 0.0100(10) 0.0119(10) 0.0058(10)
C5 0.0261(11) 0.0358(13) 0.0206(11) 0.0091(10) 0.0039(9) 0.0030(9)
C9 0.0354(12) 0.0276(12) 0.0241(11) 0.0097(9) 0.0137(10) 0.0130(10)
C10 0.0539(16) 0.0221(12) 0.0454(16) 0.0034(11) 0.0218(13) 0.0080(11)
C2 0.0200(10) 0.0214(10) 0.0254(11) 0.0049(9) 0.0110(8) 0.0026(8)
C22 0.0518(17) 0.0290(14) 0.061(2) 0.0228(14) 0.0265(15) 0.0122(12)
C19 0.0225(10) 0.0225(10) 0.0287(11) 0.0099(9) 0.0129(9) 0.0032(8)
C7 0.075(2) 0.0550(19) 0.0249(14) -0.0001(14) 0.0175(14) 0.0100(17)
C21 0.0354(14) 0.0485(16) 0.0391(15) 0.0246(13) 0.0145(12) 0.0135(12)
C24 0.0452(15) 0.0240(12) 0.0348(14) 0.0063(10) 0.0095(12) 0.0040(11)
C18 0.053(2) 0.057(2) 0.119(3) -0.026(2) 0.053(2) -0.0233(16)
C4 0.0235(10) 0.0189(10) 0.0164(10) 0.0029(8) 0.0071(8) 0.0021(8)
C15 0.0284(11) 0.0352(13) 0.0361(13) 0.0110(11) 0.0205(10) 0.0051(10)
C17 0.0526(18) 0.095(3) 0.0542(19) 0.0392(19) 0.0408(16) 0.0293(18)
C14 0.0504(17) 0.0492(17) 0.0601(19) 0.0157(15) 0.0348(15) 0.0219(14)
C8 0.0647(19) 0.0430(16) 0.0315(14) 0.0176(12) 0.0118(14) 0.0004(14)
C3 0.0604(18) 0.0250(12) 0.0391(15) -0.0082(11) 0.0216(13) 0.0020(12)
C16 0.0336(14) 0.0548(18) 0.0596(19) 0.0208(15) 0.0283(14) 0.0137(13)
C23 0.0610(19) 0.0228(13) 0.0582(19) 0.0041(13) 0.0203(15) 0.0034(12)
C6 0.0275(14) 0.089(3) 0.0424(17) 0.0122(17) 0.0028(12) -0.0037(15)
C11 0.083(2) 0.0250(14) 0.056(2) 0.0026(13) 0.0291(18) 0.0120(14)
C12 0.102(3) 0.0354(17) 0.062(2) 0.0111(15) 0.041(2) 0.0343(18)
C13 0.075(2) 0.068(2) 0.079(3) 0.021(2) 0.052(2) 0.047(2)
C1 0.0347(13) 0.0251(12) 0.0369(13) -0.0032(10) 0.0154(11) -0.0096(10)

loop_
_atom_type_symbol
_atom_type_description
_atom_type_scat_dispersion_real
_atom_type_scat_dispersion_imag
_atom_type_scat_source
C C 0.0033 0.0016 'International Tables Vol C Tables 4.2.6.8 and 6.1.1.4'
H H 0.0000 0.0000 'International Tables Vol C Tables 4.2.6.8 and 6.1.1.4'
Ga Ga 0.2307 1.6083 'International Tables Vol C Tables 4.2.6.8 and 6.1.1.4'
N N 0.0061 0.0033 'International Tables Vol C Tables 4.2.6.8 and 6.1.1.4'

loop_
_geom_angle_atom_site_label_1
_geom_angle_atom_site_label_2
_geom_angle_atom_site_label_3
_geom_angle
_geom_angle_site_symmetry_1
_geom_angle_site_symmetry_3
N1 Ga1 N2 67.50(7) . .
N1 Ga1 C2 33.74(7) . .
N2 Ga1 C2 33.76(7) . .
N3 Ga1 N1 105.24(7) . .
N3 Ga1 N2 107.09(8) . .
N3 Ga1 C2 109.21(7) . .
N3 Ga1 C1 123.58(9) . .
C1 Ga1 N1 122.24(9) . .
C1 Ga1 N2 117.56(9) . .
C1 Ga1 C2 127.14(9) . .
N1 Ga2 N4 106.84(8) . .
N1 Ga2 N3 103.65(7) . 2_656
N1 Ga2 C4 107.80(7) . .
N1 Ga2 C3 124.33(10) . .
N4 Ga2 C4 33.72(7) . .
N3 Ga2 N4 67.34(7) 2_656 .
N3 Ga2 C4 33.63(7) 2_656 .
C3 Ga2 N4 118.21(10) . .
C3 Ga2 N3 122.33(10) . 2_656
C3 Ga2 C4 127.87(10) . .
Ga2 N1 Ga1 132.95(9) . .
C2 N1 Ga1 90.56(13) . .
C2 N1 Ga2 136.32(15) . .
C5 N2 Ga1 138.99(16) . .
C2 N2 Ga1 89.26(13) . .
C2 N2 C5 131.57(19) . .
C4 N4 Ga2 89.25(13) . .
C4 N4 C15 130.36(18) . .
C15 N4 Ga2 140.35(14) . .
Ga1 N3 Ga2 135.96(9) . 2_656
C4 N3 Ga1 133.17(14) 2_656 .
C4 N3 Ga2 90.78(13) 2_656 2_656
C19 C20 C21 119.9(2) . .
N2 C5 C7 105.6(2) . .
N2 C5 C8 113.3(2) . .
N2 C5 C6 109.7(2) . .
C8 C5 C7 108.4(2) . .
C8 C5 C6 110.0(2) . .
C6 C5 C7 109.6(3) . .
C10 C9 C2 119.3(2) . .
C14 C9 C10 118.8(2) . .
C14 C9 C2 121.9(2) . .
C11 C10 C9 121.1(3) . .
N1 C2 Ga1 55.70(11) . .
N1 C2 N2 112.68(19) . .
N1 C2 C9 121.4(2) . .
N2 C2 Ga1 56.98(11) . .
N2 C2 C9 125.81(19) . .
C9 C2 Ga1 175.77(17) . .
C23 C22 C21 120.0(2) . .
C20 C19 C24 118.8(2) . .
C20 C19 C4 121.5(2) . .
C24 C19 C4 119.6(2) . .
C22 C21 C20 120.4(3) . .
C23 C24 C19 120.5(3) . .
N4 C4 Ga2 57.03(11) . .
N4 C4 C19 125.90(19) . .
N3 C4 Ga2 55.59(10) 2_656 .
N3 C4 N4 112.60(18) 2_656 .
N3 C4 C19 121.47(18) 2_656 .
C19 C4 Ga2 175.69(16) . .
N4 C15 C18 111.8(2) . .
N4 C15 C17 111.5(2) . .
N4 C15 C16 105.09(19) . .
C17 C15 C18 110.3(3) . .
C17 C15 C16 108.8(2) . .
C16 C15 C18 109.2(2) . .
C9 C14 C13 119.2(3) . .
C22 C23 C24 120.4(3) . .
C12 C11 C10 120.1(3) . .
C11 C12 C13 120.0(3) . .
C12 C13 C14 120.9(3) . .

loop_
_geom_bond_atom_site_label_1
_geom_bond_atom_site_label_2
_geom_bond_distance
_geom_bond_site_symmetry_2
Ga1 N1 1.9778(17) .
Ga1 N2 2.0075(17) .
Ga1 N3 1.8742(17) .
Ga1 C2 2.394(2) .
Ga1 C1 1.955(2) .
Ga2 N1 1.8721(18) .
Ga2 N4 2.0136(18) .
Ga2 N3 1.9800(17) 2_656
Ga2 C4 2.400(2) .
Ga2 C3 1.957(2) .
N1 C2 1.330(3) .
N2 C5 1.469(3) .
N2 C2 1.330(3) .
N4 C4 1.332(3) .
N4 C15 1.472(3) .
N3 Ga2 1.9800(17) 2_656
N3 C4 1.329(3) 2_656
C20 C19 1.386(3) .
C20 C21 1.394(3) .
C5 C7 1.536(4) .
C5 C8 1.528(4) .
C5 C6 1.531(4) .
C9 C10 1.395(4) .
C9 C2 1.494(3) .
C9 C14 1.383(4) .
C10 C11 1.382(4) .
C22 C21 1.371(4) .
C22 C23 1.366(4) .
C19 C24 1.389(3) .
C19 C4 1.494(3) .
C24 C23 1.385(4) .
C18 C15 1.528(4) .
C4 N3 1.329(3) 2_656
C15 C17 1.515(4) .
C15 C16 1.527(3) .
C14 C13 1.408(4) .
C11 C12 1.364(5) .
C12 C13 1.370(5) .
